data_7030497
loop_
_publ_author_name
'Feng, Jing'
'Yu, Jiang-Bo'
'Song, Shu-Yan'
'Sun, Li-Ning'
'Fan, Wei-Qiang'
'Guo, Xian-Min'
'Dang, Song'
'Zhang, Hong-Jie'

_publ_section_title
;
 Near-infrared luminescent xerogel materials covalently bonded with
 ternary lanthanide [Er(III), Nd(III), Yb(III), Sm(III)] complexes
;
_journal_coden_ASTM DTARAF
_journal_issue 13
_journal_name_full 'Dalton Transactions'
_journal_page_first 2406
_journal_page_last 2414
_journal_paper_doi 10.1039/b819644c
_journal_year 2009
_chemical_formula_moiety 'C57 H32 F15 N2 Nd O6'
_chemical_formula_sum 'C57 H32 F15 N2 Nd O6'
_chemical_formula_weight 1270.09
_space_group_IT_number 2
_symmetry_cell_setting triclinic
_symmetry_space_group_name_Hall '-P 1'
_symmetry_space_group_name_H-M 'P -1'
_atom_sites_solution_hydrogens geom
_atom_sites_solution_primary direct
_atom_sites_solution_secondary difmap
_audit_creation_method SHELXL-97
_cell_angle_alpha 89.777(5)
_cell_angle_beta 82.019(5)
_cell_angle_gamma 83.466(5)
_cell_formula_units_Z 4
_cell_length_a 12.346(5)
_cell_length_b 20.023(5)
_cell_length_c 21.938(5)
_cell_measurement_reflns_used 20614
_cell_measurement_temperature 293(2)
_cell_measurement_theta_max 27.5
_cell_measurement_theta_min 3.4
_cell_volume 5335(3)
_computing_cell_refinement 'SAINT (Bruker, 1999)'
_computing_data_collection 'SMART (Bruker, 1997)'
_computing_data_reduction SAINT
_computing_molecular_graphics 'SHELXTL-PLUS (Sheldrick, 1990)'
_computing_publication_material SHELXL-97
_computing_structure_refinement 'SHELXL-97 (Sheldrick, 1997)'
_computing_structure_solution 'SHELXS-97 (Sheldrick, 1997)'
_diffrn_ambient_temperature 293(2)
_diffrn_measured_fraction_theta_full 0.975
_diffrn_measured_fraction_theta_max 0.975
_diffrn_measurement_device_type 'Bruker APEX CCD area-detector'
_diffrn_measurement_method '\w scans'
_diffrn_radiation_monochromator graphite
_diffrn_radiation_source 'fine-focus sealed tube'
_diffrn_radiation_type MoK\a
_diffrn_radiation_wavelength 0.71069
_diffrn_reflns_av_R_equivalents 0.0313
_diffrn_reflns_av_sigmaI/netI 0.0753
_diffrn_reflns_limit_h_max 15
_diffrn_reflns_limit_h_min -14
_diffrn_reflns_limit_k_max 24
_diffrn_reflns_limit_k_min -21
_diffrn_reflns_limit_l_max 23
_diffrn_reflns_limit_l_min -27
_diffrn_reflns_number 30313
_diffrn_reflns_theta_full 26.07
_diffrn_reflns_theta_max 26.07
_diffrn_reflns_theta_min 1.38
_diffrn_standards_number 0
_exptl_absorpt_coefficient_mu 1.078
_exptl_absorpt_correction_T_max 0.95
_exptl_absorpt_correction_T_min 0.89
_exptl_absorpt_correction_type multi-scan
_exptl_absorpt_process_details 'SADABS (Sheldrick, 1996)'
_exptl_crystal_colour blue
_exptl_crystal_density_diffrn 1.581
_exptl_crystal_density_method 'not measured'
_exptl_crystal_description Block
_exptl_crystal_F_000 2524
_exptl_crystal_size_max 0.24
_exptl_crystal_size_mid 0.22
_exptl_crystal_size_min 0.18
_refine_diff_density_max 1.311
_refine_diff_density_min -1.032
_refine_diff_density_rms 0.077
_refine_ls_extinction_method none
_refine_ls_goodness_of_fit_ref 1.010
_refine_ls_hydrogen_treatment constr
_refine_ls_matrix_type full
_refine_ls_number_parameters 1459
_refine_ls_number_reflns 20614
_refine_ls_number_restraints 46
_refine_ls_restrained_S_all 1.039
_refine_ls_R_factor_all 0.1063
_refine_ls_R_factor_gt 0.0598
_refine_ls_shift/su_max 0.001
_refine_ls_shift/su_mean 0.000
_refine_ls_structure_factor_coef Fsqd
_refine_ls_weighting_details 'calc w=1/[\s^2^(Fo^2^)+(0.0647P)^2^+0.4380P] where P=(Fo^2^+2Fc^2^)/3'
_refine_ls_weighting_scheme calc
_refine_ls_wR_factor_gt 0.1263
_refine_ls_wR_factor_ref 0.1517
_reflns_number_gt 12513
_reflns_number_total 20614
_reflns_threshold_expression >2sigma(I)
_cod_duplicate_entry 7000823
_cod_data_source_file b819644c.txt
_cod_data_source_block Nd
_cod_depositor_comments
;
The following automatic conversions were performed:

'_symmetry_cell_setting' value 'Triclinic' changed to 'triclinic'
according to
/usr/data/users/saulius/automatic-downloads/retrospective/RSC/lib/dictionaries/cif_core.dic
dictionary named 'cif_core.dic' version 2.4.2 from 2011-04-26.

Automatic conversion script
Id: cif_fix_values 2281 2013-09-26 08:29:07Z andrius 
;
_cod_database_code 7030497

loop_
_symmetry_equiv_pos_as_xyz
'x, y, z'
'-x, -y, -z'

loop_
_atom_site_label
_atom_site_type_symbol
_atom_site_fract_x
_atom_site_fract_y
_atom_site_fract_z
_atom_site_U_iso_or_equiv
_atom_site_adp_type
_atom_site_occupancy
_atom_site_symmetry_multiplicity
_atom_site_calc_flag
_atom_site_refinement_flags
C1 C 0.1250(7) 0.2494(5) 0.5021(4) 0.117(3) Uani 1 1 d .
H1 H 0.1556 0.2895 0.4950 0.141 Uiso 1 1 calc R
C2 C 0.1296(11) 0.2027(7) 0.4540(5) 0.158(5) Uani 1 1 d .
H2 H 0.1644 0.2115 0.4149 0.189 Uiso 1 1 calc R
C3 C 0.0820(12) 0.1437(8) 0.4649(7) 0.164(6) Uani 1 1 d .
H3 H 0.0841 0.1136 0.4325 0.196 Uiso 1 1 calc R
C4 C 0.0338(8) 0.1287(5) 0.5201(5) 0.125(4) Uani 1 1 d .
H4 H 0.0041 0.0882 0.5263 0.149 Uiso 1 1 calc R
C5 C 0.0274(6) 0.1752(4) 0.5703(4) 0.083(2) Uani 1 1 d .
C6 C 0.0747(6) 0.2354(4) 0.5601(3) 0.079(2) Uani 1 1 d .
C7 C 0.0682(5) 0.2812(3) 0.6102(3) 0.0682(17) Uani 1 1 d .
H7 H 0.1024 0.3202 0.6044 0.082 Uiso 1 1 calc R
C8 C 0.0134(5) 0.2690(3) 0.6660(3) 0.0554(15) Uani 1 1 d .
C9 C -0.0329(5) 0.2069(3) 0.6760(3) 0.0697(18) Uani 1 1 d .
H9 H -0.0690 0.1975 0.7146 0.084 Uiso 1 1 calc R
C10 C -0.0243(6) 0.1619(4) 0.6293(4) 0.085(2) Uani 1 1 d .
H10 H -0.0534 0.1213 0.6365 0.102 Uiso 1 1 calc R
C11 C 0.0000(5) 0.3213(3) 0.7161(3) 0.0537(14) Uani 1 1 d .
C12 C -0.0944(5) 0.3275(3) 0.7604(3) 0.0590(15) Uani 1 1 d .
H12 H -0.1433 0.2954 0.7602 0.071 Uiso 1 1 calc R
C13 C -0.1189(4) 0.3780(3) 0.8040(3) 0.0575(15) Uani 1 1 d D
C14 C -0.2279(5) 0.3860(3) 0.8429(3) 0.0645(17) Uani 1 1 d D
C15 C -0.2998(5) 0.4459(3) 0.8329(4) 0.086(2) Uani 1 1 d D
C16 C 0.1542(9) 0.5330(6) 0.3860(4) 0.118(3) Uani 1 1 d .
H16 H 0.1249 0.5679 0.3629 0.142 Uiso 1 1 calc R
C17 C 0.2110(9) 0.4777(6) 0.3566(4) 0.122(3) Uani 1 1 d .
H17 H 0.2172 0.4741 0.3140 0.147 Uiso 1 1 calc R
C18 C 0.2614(8) 0.4251(5) 0.3908(4) 0.119(3) Uani 1 1 d .
H18 H 0.3035 0.3882 0.3705 0.142 Uiso 1 1 calc R
C19 C 0.2474(7) 0.4294(4) 0.4532(4) 0.101(3) Uani 1 1 d .
H19 H 0.2789 0.3946 0.4755 0.121 Uiso 1 1 calc R
C20 C 0.1863(6) 0.4852(4) 0.4846(3) 0.0735(19) Uani 1 1 d .
C21 C 0.1383(7) 0.5389(4) 0.4507(3) 0.084(2) Uani 1 1 d .
C22 C 0.0812(7) 0.5936(4) 0.4832(4) 0.101(3) Uani 1 1 d .
H22 H 0.0521 0.6294 0.4610 0.121 Uiso 1 1 calc R
C23 C 0.0650(6) 0.5986(4) 0.5455(4) 0.089(2) Uani 1 1 d .
H23 H 0.0254 0.6367 0.5650 0.107 Uiso 1 1 calc R
C24 C 0.1089(6) 0.5450(3) 0.5807(3) 0.0692(18) Uani 1 1 d .
C25 C 0.1683(6) 0.4913(4) 0.5504(3) 0.0716(19) Uani 1 1 d .
H25 H 0.1990 0.4567 0.5733 0.086 Uiso 1 1 calc R
C26 C 0.0934(5) 0.5460(3) 0.6491(3) 0.0675(17) Uani 1 1 d .
C27 C 0.0448(7) 0.6041(3) 0.6828(4) 0.089(2) Uani 1 1 d .
H27 H 0.0317 0.6435 0.6612 0.107 Uiso 1 1 calc R
C28 C 0.0157(6) 0.6062(3) 0.7455(4) 0.082(2) Uani 1 1 d D
C29 C -0.0310(9) 0.6708(3) 0.7748(4) 0.117(3) Uani 1 1 d D
C30 C -0.1447(10) 0.6870(5) 0.7783(4) 0.151(5) Uani 1 1 d D
C31 C 0.5905(6) 0.4148(4) 0.4796(4) 0.093(2) Uani 1 1 d .
H31 H 0.6210 0.4536 0.4879 0.112 Uiso 1 1 calc R
C32 C 0.6154(8) 0.3839(5) 0.4225(4) 0.107(3) Uani 1 1 d .
H32 H 0.6626 0.4020 0.3917 0.128 Uiso 1 1 calc R
C33 C 0.5700(9) 0.3258(5) 0.4113(4) 0.117(3) Uani 1 1 d .
H33 H 0.5880 0.3062 0.3723 0.140 Uiso 1 1 calc R
C34 C 0.5031(8) 0.2966(4) 0.4521(4) 0.111(3) Uani 1 1 d .
H34 H 0.4746 0.2576 0.4422 0.133 Uiso 1 1 calc R
C35 C 0.4741(7) 0.3274(4) 0.5143(4) 0.086(2) Uani 1 1 d .
C36 C 0.5194(5) 0.3870(4) 0.5243(3) 0.076(2) Uani 1 1 d .
C37 C 0.4880(5) 0.4191(4) 0.5847(3) 0.0744(19) Uani 1 1 d .
H37 H 0.5176 0.4579 0.5940 0.089 Uiso 1 1 calc R
C38 C 0.4152(5) 0.3920(3) 0.6275(3) 0.0682(17) Uani 1 1 d .
C39 C 0.3731(7) 0.3320(4) 0.6142(4) 0.093(2) Uani 1 1 d .
H39 H 0.3249 0.3137 0.6443 0.112 Uiso 1 1 calc R
C40 C 0.4010(7) 0.2997(4) 0.5580(5) 0.108(3) Uani 1 1 d .
H40 H 0.3716 0.2605 0.5497 0.129 Uiso 1 1 calc R
C41 C 0.3708(5) 0.4263(3) 0.6877(3) 0.0654(17) Uani 1 1 d .
C42 C 0.4090(6) 0.4870(4) 0.7062(3) 0.0764(19) Uani 1 1 d .
H42 H 0.4713 0.5012 0.6834 0.092 Uiso 1 1 calc R
C43 C 0.3579(6) 0.5249(3) 0.7558(3) 0.0702(18) Uani 1 1 d D
C44 C 0.4091(7) 0.5824(4) 0.7753(3) 0.100(3) Uani 1 1 d D
C45 C 0.3444(8) 0.6451(4) 0.7843(4) 0.121(4) Uani 1 1 d D
C46 C 0.1550(5) 0.2791(3) 0.8280(3) 0.0695(18) Uani 1 1 d .
H46 H 0.1548 0.2720 0.7862 0.083 Uiso 1 1 calc R
C47 C 0.1643(6) 0.2222(4) 0.8669(4) 0.084(2) Uani 1 1 d .
H47 H 0.1687 0.1788 0.8512 0.100 Uiso 1 1 calc R
C48 C 0.1667(6) 0.2332(4) 0.9264(4) 0.092(2) Uani 1 1 d .
H48 H 0.1728 0.1965 0.9523 0.110 Uiso 1 1 calc R
C49 C 0.1601(6) 0.2982(4) 0.9516(4) 0.080(2) Uani 1 1 d .
C50 C 0.1485(5) 0.3518(3) 0.9102(3) 0.0636(17) Uani 1 1 d .
C51 C 0.1389(5) 0.4199(4) 0.9327(3) 0.0656(17) Uani 1 1 d .
C52 C 0.1465(6) 0.4313(5) 0.9957(3) 0.082(2) Uani 1 1 d .
C53 C 0.1608(8) 0.3749(6) 1.0354(4) 0.114(3) Uani 1 1 d .
H53 H 0.1674 0.3823 1.0765 0.137 Uiso 1 1 calc R
C54 C 0.1649(7) 0.3122(6) 1.0148(4) 0.111(3) Uani 1 1 d .
H54 H 0.1710 0.2768 1.0421 0.133 Uiso 1 1 calc R
C55 C 0.1412(6) 0.4974(5) 1.0153(4) 0.100(3) Uani 1 1 d .
H55 H 0.1460 0.5071 1.0562 0.120 Uiso 1 1 calc R
C56 C 0.1289(7) 0.5478(5) 0.9746(4) 0.097(3) Uani 1 1 d .
H56 H 0.1257 0.5923 0.9874 0.116 Uiso 1 1 calc R
C57 C 0.1211(6) 0.5330(4) 0.9143(3) 0.078(2) Uani 1 1 d .
H57 H 0.1122 0.5685 0.8872 0.093 Uiso 1 1 calc R
C58 C 0.0439(6) 0.0858(4) 1.0094(4) 0.087(2) Uani 1 1 d .
H58 H 0.0853 0.0450 0.9977 0.105 Uiso 1 1 calc R
C59 C 0.0492(8) 0.1136(5) 1.0656(4) 0.105(3) Uani 1 1 d .
H59 H 0.0949 0.0920 1.0917 0.126 Uiso 1 1 calc R
C60 C -0.0139(8) 0.1742(5) 1.0838(4) 0.112(3) Uani 1 1 d .
H60 H -0.0109 0.1925 1.1224 0.134 Uiso 1 1 calc R
C61 C -0.0782(7) 0.2063(4) 1.0467(4) 0.098(2) Uani 1 1 d .
H61 H -0.1191 0.2469 1.0597 0.118 Uiso 1 1 calc R
C62 C -0.0858(6) 0.1799(4) 0.9875(4) 0.078(2) Uani 1 1 d .
C63 C -0.0232(5) 0.1181(3) 0.9691(3) 0.0686(18) Uani 1 1 d .
C64 C -0.0302(5) 0.0906(3) 0.9107(3) 0.0692(18) Uani 1 1 d .
H64 H 0.0125 0.0505 0.8980 0.083 Uiso 1 1 calc R
C65 C -0.0981(5) 0.1215(3) 0.8726(3) 0.0650(17) Uani 1 1 d .
C66 C -0.1595(6) 0.1832(3) 0.8917(4) 0.081(2) Uani 1 1 d .
H66 H -0.2054 0.2051 0.8658 0.097 Uiso 1 1 calc R
C67 C -0.1534(6) 0.2114(4) 0.9468(4) 0.087(2) Uani 1 1 d .
H67 H -0.1948 0.2524 0.9580 0.104 Uiso 1 1 calc R
C68 C -0.1144(5) 0.0916(3) 0.8129(3) 0.0662(17) Uani 1 1 d .
C69 C -0.0436(7) 0.0359(4) 0.7865(4) 0.104(3) Uani 1 1 d .
H69 H 0.0161 0.0199 0.8061 0.125 Uiso 1 1 calc R
C70 C -0.0580(7) 0.0036(4) 0.7330(4) 0.100(3) Uani 1 1 d D
C71 C 0.0326(7) -0.0439(5) 0.7018(4) 0.133(4) Uani 1 1 d D
C72 C 0.0215(9) -0.1102(5) 0.7130(4) 0.186(7) Uani 1 1 d D
C73 C -0.2950(8) 0.0613(5) 1.0479(5) 0.115(3) Uani 1 1 d .
H73 H -0.2794 0.1003 1.0270 0.138 Uiso 1 1 calc R
C74 C -0.2898(9) 0.0572(6) 1.1087(5) 0.138(4) Uani 1 1 d .
H74 H -0.2677 0.0926 1.1294 0.165 Uiso 1 1 calc R
C75 C -0.3182(11) -0.0013(7) 1.1413(5) 0.149(5) Uani 1 1 d .
H75 H -0.3168 -0.0033 1.1835 0.179 Uiso 1 1 calc R
C76 C -0.3464(10) -0.0529(7) 1.1124(6) 0.136(4) Uani 1 1 d .
H76 H -0.3638 -0.0907 1.1347 0.163 Uiso 1 1 calc R
C77 C -0.3510(7) -0.0521(5) 1.0488(5) 0.104(3) Uani 1 1 d .
C78 C -0.3242(6) 0.0065(4) 1.0158(4) 0.087(2) Uani 1 1 d .
C79 C -0.3303(6) 0.0059(4) 0.9521(4) 0.082(2) Uani 1 1 d .
H79 H -0.3145 0.0441 0.9301 0.099 Uiso 1 1 calc R
C80 C -0.3574(6) -0.0463(4) 0.9210(4) 0.082(2) Uani 1 1 d .
C81 C -0.3834(7) -0.1055(4) 0.9545(5) 0.113(3) Uani 1 1 d .
H81 H -0.4020 -0.1424 0.9344 0.135 Uiso 1 1 calc R
C82 C -0.3804(7) -0.1065(5) 1.0161(6) 0.120(4) Uani 1 1 d .
H82 H -0.3985 -0.1446 1.0378 0.144 Uiso 1 1 calc R
C83 C -0.3595(6) -0.0411(4) 0.8533(4) 0.085(2) Uani 1 1 d .
C84 C -0.3876(7) -0.0939(4) 0.8180(5) 0.099(3) Uani 1 1 d .
H84 H -0.4036 -0.1334 0.8381 0.119 Uiso 1 1 calc R
C85 C -0.3926(7) -0.0906(4) 0.7564(5) 0.099(3) Uani 1 1 d D
C86 C -0.4171(10) -0.1492(4) 0.7244(4) 0.148(5) Uani 1 1 d D
C87 C -0.5165(10) -0.1438(5) 0.7027(6) 0.216(9) Uani 1 1 d D
C88 C -0.4647(8) 0.2772(5) 1.0044(4) 0.118(3) Uani 1 1 d .
H88 H -0.4334 0.2345 1.0135 0.141 Uiso 1 1 calc R
C89 C -0.4778(10) 0.3280(7) 1.0473(5) 0.153(4) Uani 1 1 d .
H89 H -0.4544 0.3197 1.0854 0.184 Uiso 1 1 calc R
C90 C -0.5263(10) 0.3924(7) 1.0343(6) 0.145(4) Uani 1 1 d .
H90 H -0.5328 0.4264 1.0638 0.175 Uiso 1 1 calc R
C91 C -0.5628(7) 0.4061(5) 0.9814(5) 0.111(3) Uani 1 1 d .
H91 H -0.5973 0.4487 0.9747 0.133 Uiso 1 1 calc R
C92 C -0.5495(5) 0.3552(4) 0.9341(4) 0.076(2) Uani 1 1 d .
C93 C -0.5865(5) 0.3666(4) 0.8775(4) 0.0739(19) Uani 1 1 d .
H93 H -0.6194 0.4092 0.8692 0.089 Uiso 1 1 calc R
C94 C -0.5757(5) 0.3173(3) 0.8341(3) 0.0683(17) Uani 1 1 d .
H94 H -0.6031 0.3261 0.7971 0.082 Uiso 1 1 calc R
C95 C -0.5235(5) 0.2526(3) 0.8445(3) 0.0585(15) Uani 1 1 d .
C96 C -0.4855(5) 0.2410(3) 0.8996(3) 0.0677(17) Uani 1 1 d .
H96 H -0.4494 0.1989 0.9066 0.081 Uiso 1 1 calc R
C97 C -0.4990(6) 0.2902(4) 0.9459(3) 0.078(2) Uani 1 1 d .
C98 C -0.5077(5) 0.1969(3) 0.7983(3) 0.0586(15) Uani 1 1 d .
C99 C -0.5820(5) 0.1947(3) 0.7548(3) 0.0678(17) Uani 1 1 d .
H99 H -0.6361 0.2309 0.7535 0.081 Uiso 1 1 calc R
C100 C -0.5784(6) 0.1417(3) 0.7143(3) 0.0723(18) Uani 1 1 d D
C101 C -0.6390(7) 0.1472(4) 0.6612(4) 0.47(3) Uani 1 1 d D
C102 C -0.7023(9) 0.0945(5) 0.6633(5) 0.308(14) Uani 1 1 d D
C103 C -0.3111(5) 0.2405(3) 0.6978(4) 0.0707(18) Uani 1 1 d .
H103 H -0.3219 0.2422 0.7406 0.085 Uiso 1 1 calc R
C104 C -0.3018(6) 0.2998(4) 0.6664(4) 0.090(2) Uani 1 1 d .
H104 H -0.3081 0.3405 0.6877 0.108 Uiso 1 1 calc R
C105 C -0.2832(6) 0.2978(4) 0.6040(5) 0.094(2) Uani 1 1 d .
H105 H -0.2756 0.3372 0.5822 0.113 Uiso 1 1 calc R
C106 C -0.2756(6) 0.2366(5) 0.5725(4) 0.087(2) Uani 1 1 d .
C107 C -0.2887(5) 0.1791(4) 0.6082(3) 0.0707(18) Uani 1 1 d .
C108 C -0.2854(6) 0.1154(4) 0.5785(3) 0.078(2) Uani 1 1 d .
C109 C -0.2708(7) 0.1117(6) 0.5137(4) 0.102(3) Uani 1 1 d .
C110 C -0.2550(9) 0.1715(7) 0.4794(5) 0.132(4) Uani 1 1 d .
H110 H -0.2426 0.1688 0.4366 0.159 Uiso 1 1 calc R
C111 C -0.2577(8) 0.2308(6) 0.5070(5) 0.121(3) Uani 1 1 d .
H111 H -0.2479 0.2689 0.4833 0.145 Uiso 1 1 calc R
C112 C -0.2710(9) 0.0489(7) 0.4863(5) 0.137(4) Uani 1 1 d .
H112 H -0.2624 0.0452 0.4437 0.164 Uiso 1 1 calc R
C113 C -0.2833(9) -0.0055(6) 0.5201(5) 0.136(4) Uani 1 1 d .
H113 H -0.2833 -0.0471 0.5014 0.163 Uiso 1 1 calc R
C114 C -0.2963(8) 0.0007(4) 0.5848(4) 0.111(3) Uani 1 1 d .
H114 H -0.3050 -0.0376 0.6083 0.134 Uiso 1 1 calc R
N1 N 0.1256(4) 0.4711(3) 0.8928(2) 0.0626(13) Uani 1 1 d .
N2 N 0.1466(4) 0.3421(2) 0.8490(2) 0.0595(13) Uani 1 1 d .
N3 N -0.3054(4) 0.1813(3) 0.6703(3) 0.0639(13) Uani 1 1 d .
N4 N -0.2967(5) 0.0595(3) 0.6135(3) 0.0805(16) Uani 1 1 d .
O1 O -0.0593(3) 0.4236(2) 0.8146(2) 0.0693(12) Uani 1 1 d .
O2 O 0.0745(3) 0.3600(2) 0.71390(18) 0.0637(11) Uani 1 1 d .
O3 O 0.0256(4) 0.5585(2) 0.7826(2) 0.0771(13) Uani 1 1 d .
O4 O 0.1240(4) 0.4932(2) 0.67527(19) 0.0724(12) Uani 1 1 d .
O5 O 0.2678(4) 0.5169(2) 0.7891(2) 0.0780(13) Uani 1 1 d .
O6 O 0.2957(3) 0.4001(2) 0.7209(2) 0.0659(11) Uani 1 1 d .
O7 O -0.1401(4) 0.0120(2) 0.7038(2) 0.0889(15) Uani 1 1 d .
O8 O -0.1923(3) 0.1178(2) 0.7870(2) 0.0697(12) Uani 1 1 d .
O9 O -0.3325(4) 0.0123(2) 0.8288(2) 0.0875(15) Uani 1 1 d .
O10 O -0.3716(4) -0.0427(2) 0.7211(3) 0.0947(16) Uani 1 1 d .
O11 O -0.5052(4) 0.0914(2) 0.7064(2) 0.0826(14) Uani 1 1 d .
O12 O -0.4306(3) 0.1511(2) 0.80165(19) 0.0667(11) Uani 1 1 d .
F1 F -0.2166(4) 0.3870(2) 0.90414(19) 0.0979(13) Uani 1 1 d D
F2 F -0.2873(3) 0.33305(18) 0.8372(2) 0.0904(12) Uani 1 1 d D
F3 F -0.2588(4) 0.5036(2) 0.8395(3) 0.130(2) Uani 1 1 d D
F4 F -0.3984(4) 0.4540(2) 0.8673(3) 0.1283(19) Uani 1 1 d D
F5 F -0.3246(5) 0.4477(3) 0.7751(3) 0.145(2) Uani 1 1 d D
F6 F -0.0157(5) 0.6764(2) 0.8356(3) 0.1322(19) Uani 1 1 d D
F7 F 0.0122(6) 0.7254(2) 0.7479(3) 0.172(3) Uani 1 1 d D
F8 F -0.1799(6) 0.6933(4) 0.7221(3) 0.210(4) Uani 1 1 d D
F9 F -0.1924(6) 0.7438(3) 0.8085(3) 0.197(3) Uani 1 1 d D
F10 F -0.2034(5) 0.6376(4) 0.8051(4) 0.168(3) Uani 1 1 d D
F11 F 0.4466(5) 0.5711(3) 0.8308(3) 0.149(2) Uani 1 1 d D
F12 F 0.4987(5) 0.5974(3) 0.7358(3) 0.156(2) Uani 1 1 d D
F13 F 0.3928(5) 0.7009(3) 0.7928(3) 0.167(3) Uani 1 1 d D
F14 F 0.2883(6) 0.6615(3) 0.7356(3) 0.160(2) Uani 1 1 d D
F15 F 0.2603(5) 0.6497(3) 0.8311(3) 0.158(2) Uani 1 1 d D
F16 F 0.0529(5) -0.0412(3) 0.6376(3) 0.151(2) Uani 1 1 d D
F17 F 0.1379(5) -0.0405(3) 0.7168(4) 0.193(3) Uani 1 1 d D
F18 F -0.0715(6) -0.1277(3) 0.6949(4) 0.165(3) Uani 1 1 d D
F19 F 0.1048(7) -0.1563(3) 0.6834(4) 0.224(4) Uani 1 1 d D
F20 F 0.0077(8) -0.1243(3) 0.7736(3) 0.206(4) Uani 1 1 d D
F21 F -0.3466(7) -0.1696(3) 0.6720(4) 0.226(4) Uani 1 1 d D
F22 F -0.4284(7) -0.2061(3) 0.7572(4) 0.210(4) Uani 1 1 d D
F23 F -0.5605(7) -0.1928(4) 0.6745(4) 0.224(4) Uani 1 1 d D
F24 F -0.6034(7) -0.1184(7) 0.7436(6) 0.298(8) Uani 1 1 d D
F25 F -0.5267(9) -0.0966(5) 0.6574(6) 0.270(6) Uani 1 1 d D
F26 F -0.7305(3) 0.1957(2) 0.6730(2) 0.1127(16) Uani 1 1 d D
F27 F -0.6064(7) 0.1272(4) 0.6011(3) 0.198(4) Uani 1 1 d D
F28 F -0.7606(6) 0.0928(4) 0.7237(4) 0.192(3) Uani 1 1 d D
F29 F -0.6349(7) 0.0357(3) 0.6390(6) 0.348(9) Uani 1 1 d D
F30 F -0.7663(8) 0.1000(4) 0.6125(6) 0.420(11) Uani 1 1 d D
Nd1 Nd 0.12362(3) 0.448076(15) 0.775668(15) 0.05326(11) Uani 1 1 d .
Nd2 Nd -0.32307(3) 0.068176(16) 0.733627(17) 0.06225(12) Uani 1 1 d .

loop_
_atom_site_aniso_label
_atom_site_aniso_U_11
_atom_site_aniso_U_22
_atom_site_aniso_U_33
_atom_site_aniso_U_23
_atom_site_aniso_U_13
_atom_site_aniso_U_12
C1 0.115(7) 0.145(8) 0.079(6) -0.014(6) 0.001(5) 0.021(6)
C2 0.164(12) 0.205(14) 0.084(7) -0.058(9) -0.010(7) 0.054(10)
C3 0.171(13) 0.192(14) 0.122(11) -0.083(12) -0.049(10) 0.041(11)
C4 0.100(7) 0.139(8) 0.135(9) -0.068(8) -0.048(7) 0.027(6)
C5 0.068(5) 0.078(5) 0.102(6) -0.031(5) -0.028(5) 0.012(4)
C6 0.074(5) 0.096(6) 0.063(5) -0.009(4) -0.021(4) 0.018(4)
C7 0.069(4) 0.066(4) 0.071(5) -0.001(4) -0.023(4) 0.001(3)
C8 0.047(3) 0.055(4) 0.065(4) -0.003(3) -0.018(3) 0.001(3)
C9 0.061(4) 0.057(4) 0.092(5) -0.008(4) -0.014(4) -0.005(3)
C10 0.069(5) 0.065(5) 0.124(7) -0.022(5) -0.023(5) -0.004(4)
C11 0.062(4) 0.048(3) 0.055(4) 0.004(3) -0.023(3) -0.008(3)
C12 0.057(4) 0.058(4) 0.062(4) -0.006(3) -0.002(3) -0.017(3)
C13 0.051(4) 0.064(4) 0.059(4) 0.003(3) -0.011(3) -0.008(3)
C14 0.065(4) 0.059(4) 0.067(5) -0.011(3) 0.000(3) -0.012(3)
C15 0.073(5) 0.077(6) 0.103(7) -0.005(5) 0.010(5) -0.012(4)
C16 0.163(10) 0.126(8) 0.073(6) 0.034(6) -0.029(6) -0.036(7)
C17 0.169(10) 0.147(9) 0.058(6) 0.026(6) -0.015(6) -0.048(8)
C18 0.149(9) 0.135(8) 0.070(6) 0.002(6) 0.000(6) -0.027(7)
C19 0.133(8) 0.100(6) 0.071(6) 0.006(5) -0.020(5) -0.011(5)
C20 0.081(5) 0.080(5) 0.066(5) 0.011(4) -0.018(4) -0.025(4)
C21 0.099(6) 0.097(6) 0.062(5) 0.028(5) -0.022(4) -0.027(5)
C22 0.131(7) 0.092(6) 0.080(6) 0.038(5) -0.027(5) -0.002(5)
C23 0.107(6) 0.080(5) 0.078(5) 0.021(4) -0.021(5) 0.006(4)
C24 0.087(5) 0.061(4) 0.062(4) 0.013(4) -0.017(4) -0.013(4)
C25 0.091(5) 0.073(5) 0.059(4) 0.023(4) -0.025(4) -0.027(4)
C26 0.076(5) 0.066(4) 0.064(4) 0.012(4) -0.018(4) -0.016(4)
C27 0.124(7) 0.053(4) 0.085(6) 0.017(4) -0.011(5) 0.009(4)
C28 0.115(6) 0.052(4) 0.078(5) -0.001(4) -0.011(5) -0.002(4)
C29 0.169(10) 0.068(6) 0.097(7) 0.009(5) 0.001(7) 0.034(6)
C30 0.237(17) 0.106(9) 0.098(9) -0.011(7) -0.035(10) 0.051(11)
C31 0.099(6) 0.093(6) 0.091(6) 0.019(5) -0.008(5) -0.031(5)
C32 0.130(8) 0.109(7) 0.074(6) 0.004(5) 0.013(5) -0.016(6)
C33 0.163(10) 0.097(7) 0.088(7) 0.002(6) -0.012(6) -0.009(6)
C34 0.143(8) 0.084(6) 0.096(7) -0.004(5) 0.011(6) -0.009(5)
C35 0.096(6) 0.071(5) 0.097(6) 0.007(4) -0.027(5) -0.018(4)
C36 0.061(4) 0.084(5) 0.079(5) 0.021(4) -0.002(4) -0.002(4)
C37 0.062(4) 0.080(5) 0.081(5) 0.008(4) -0.010(4) -0.006(4)
C38 0.060(4) 0.074(5) 0.066(4) 0.006(4) -0.002(3) 0.002(3)
C39 0.105(6) 0.081(5) 0.092(6) -0.014(5) 0.002(5) -0.021(5)
C40 0.109(7) 0.077(5) 0.136(8) -0.004(6) 0.003(6) -0.030(5)
C41 0.068(4) 0.063(4) 0.066(4) 0.015(3) -0.015(4) -0.008(3)
C42 0.069(5) 0.096(5) 0.068(5) 0.005(4) -0.007(4) -0.031(4)
C43 0.088(5) 0.070(4) 0.060(4) 0.002(4) -0.019(4) -0.031(4)
C44 0.118(7) 0.101(7) 0.087(6) -0.013(5) -0.005(5) -0.050(6)
C45 0.164(11) 0.113(8) 0.099(8) 0.004(7) -0.014(8) -0.081(8)
C46 0.056(4) 0.076(5) 0.079(5) 0.010(4) -0.014(3) -0.015(3)
C47 0.077(5) 0.064(5) 0.113(7) 0.020(5) -0.020(5) -0.014(4)
C48 0.093(6) 0.089(6) 0.096(6) 0.045(5) -0.016(5) -0.017(4)
C49 0.073(5) 0.095(6) 0.076(5) 0.034(5) -0.009(4) -0.028(4)
C50 0.048(4) 0.083(5) 0.061(4) 0.015(4) -0.004(3) -0.016(3)
C51 0.065(4) 0.082(5) 0.052(4) 0.004(4) -0.004(3) -0.023(3)
C52 0.074(5) 0.118(7) 0.057(5) 0.006(5) -0.001(4) -0.031(4)
C53 0.130(8) 0.158(9) 0.061(5) 0.029(6) -0.016(5) -0.046(7)
C54 0.123(7) 0.146(9) 0.068(6) 0.050(6) -0.018(5) -0.034(7)
C55 0.102(6) 0.143(8) 0.058(5) -0.028(5) -0.005(4) -0.036(6)
C56 0.115(7) 0.104(7) 0.071(5) -0.026(5) 0.001(5) -0.029(5)
C57 0.090(5) 0.083(5) 0.062(4) -0.015(4) 0.000(4) -0.027(4)
C58 0.099(6) 0.081(5) 0.090(6) 0.012(4) -0.038(5) -0.018(4)
C59 0.127(8) 0.098(7) 0.102(7) 0.024(5) -0.048(6) -0.025(6)
C60 0.152(9) 0.108(7) 0.084(6) 0.006(6) -0.044(6) -0.021(6)
C61 0.124(7) 0.086(6) 0.086(6) -0.003(5) -0.013(5) -0.019(5)
C62 0.090(5) 0.070(5) 0.079(5) 0.008(4) -0.020(4) -0.018(4)
C63 0.068(4) 0.064(4) 0.079(5) 0.010(4) -0.019(4) -0.019(3)
C64 0.065(4) 0.062(4) 0.082(5) 0.008(4) -0.014(4) -0.011(3)
C65 0.065(4) 0.060(4) 0.073(5) 0.008(3) -0.020(4) -0.009(3)
C66 0.092(5) 0.067(5) 0.085(6) 0.008(4) -0.031(4) 0.003(4)
C67 0.104(6) 0.067(5) 0.090(6) 0.000(4) -0.024(5) 0.001(4)
C68 0.057(4) 0.066(4) 0.079(5) 0.010(4) -0.018(4) -0.010(3)
C69 0.093(6) 0.107(6) 0.108(7) -0.026(5) -0.040(5) 0.040(5)
C70 0.099(6) 0.089(6) 0.102(7) -0.025(5) -0.019(5) 0.037(5)
C71 0.140(10) 0.115(8) 0.144(11) -0.019(8) -0.043(8) 0.019(7)
C72 0.29(2) 0.127(12) 0.149(13) -0.020(10) -0.122(14) 0.038(13)
C73 0.145(9) 0.104(7) 0.092(7) 0.022(6) -0.003(6) -0.011(6)
C74 0.174(11) 0.150(10) 0.080(7) 0.014(7) -0.007(7) 0.003(8)
C75 0.169(12) 0.176(13) 0.080(8) 0.040(9) 0.012(7) 0.035(10)
C76 0.142(9) 0.150(11) 0.102(10) 0.059(8) 0.012(7) 0.002(8)
C77 0.079(6) 0.118(7) 0.109(8) 0.063(6) 0.001(5) -0.002(5)
C78 0.077(5) 0.094(6) 0.081(6) 0.030(5) 0.002(4) 0.004(4)
C79 0.087(5) 0.065(5) 0.091(6) 0.034(4) 0.003(4) -0.008(4)
C80 0.070(5) 0.068(5) 0.109(7) 0.028(5) -0.015(4) -0.012(4)
C81 0.113(7) 0.085(6) 0.146(9) 0.054(6) -0.029(6) -0.025(5)
C82 0.098(7) 0.120(8) 0.145(10) 0.070(8) -0.013(6) -0.032(6)
C83 0.084(5) 0.065(5) 0.108(7) 0.019(5) -0.022(5) -0.008(4)
C84 0.115(7) 0.060(5) 0.126(8) 0.022(5) -0.022(6) -0.023(4)
C85 0.097(6) 0.058(5) 0.145(9) -0.006(6) -0.022(6) -0.022(4)
C86 0.201(14) 0.108(9) 0.160(12) -0.003(8) -0.072(10) -0.072(9)
C87 0.40(3) 0.083(9) 0.188(16) -0.040(10) -0.07(2) -0.091(13)
C88 0.139(8) 0.140(8) 0.081(6) -0.004(6) -0.039(6) -0.016(6)
C89 0.183(12) 0.193(12) 0.091(8) -0.051(9) -0.043(8) -0.026(10)
C90 0.155(10) 0.165(11) 0.115(9) -0.073(9) -0.026(8) 0.002(8)
C91 0.084(6) 0.118(7) 0.128(8) -0.054(6) 0.000(6) -0.015(5)
C92 0.052(4) 0.083(5) 0.091(6) -0.022(4) 0.001(4) -0.010(4)
C93 0.055(4) 0.077(5) 0.088(6) -0.005(4) -0.007(4) -0.009(3)
C94 0.058(4) 0.077(5) 0.072(5) 0.000(4) -0.007(3) -0.016(3)
C95 0.052(4) 0.062(4) 0.063(4) -0.003(3) -0.007(3) -0.014(3)
C96 0.067(4) 0.070(4) 0.066(4) -0.001(4) -0.006(3) -0.011(3)
C97 0.072(5) 0.097(6) 0.066(5) -0.010(4) -0.008(4) -0.022(4)
C98 0.049(4) 0.069(4) 0.058(4) 0.003(3) 0.001(3) -0.016(3)
C99 0.060(4) 0.063(4) 0.082(5) -0.005(4) -0.016(4) -0.002(3)
C100 0.072(5) 0.066(4) 0.083(5) 0.001(4) -0.027(4) -0.007(4)
C101 0.53(4) 0.113(10) 0.86(6) -0.23(2) -0.64(5) 0.166(17)
C102 0.207(19) 0.42(3) 0.29(3) 0.18(2) -0.125(19) 0.09(2)
C103 0.062(4) 0.066(4) 0.089(5) 0.001(4) -0.022(4) -0.014(3)
C104 0.093(6) 0.075(5) 0.108(7) 0.008(5) -0.028(5) -0.020(4)
C105 0.095(6) 0.076(6) 0.119(8) 0.034(5) -0.037(5) -0.015(4)
C106 0.076(5) 0.109(7) 0.080(6) 0.026(5) -0.023(4) -0.009(4)
C107 0.057(4) 0.091(5) 0.068(5) 0.004(4) -0.020(3) -0.007(4)
C108 0.066(5) 0.102(6) 0.066(5) 0.004(5) -0.017(4) 0.000(4)
C109 0.102(7) 0.124(8) 0.081(6) -0.002(6) -0.019(5) -0.004(6)
C110 0.142(9) 0.183(12) 0.065(6) 0.014(8) -0.018(6) 0.015(9)
C111 0.142(9) 0.131(9) 0.087(8) 0.039(6) -0.021(6) -0.007(7)
C112 0.172(10) 0.156(11) 0.071(7) -0.024(7) -0.012(7) 0.025(9)
C113 0.176(10) 0.128(9) 0.095(8) -0.045(7) -0.030(7) 0.034(8)
C114 0.146(8) 0.090(6) 0.094(7) -0.021(5) -0.025(6) 0.013(5)
N1 0.067(3) 0.067(3) 0.054(3) -0.003(3) 0.000(3) -0.017(3)
N2 0.051(3) 0.061(3) 0.068(4) 0.006(3) -0.009(3) -0.014(2)
N3 0.059(3) 0.070(4) 0.066(4) 0.004(3) -0.015(3) -0.012(3)
N4 0.095(4) 0.074(4) 0.072(4) -0.006(3) -0.021(3) 0.003(3)
O1 0.061(3) 0.066(3) 0.081(3) -0.014(2) -0.006(2) -0.012(2)
O2 0.069(3) 0.067(3) 0.057(3) -0.005(2) -0.003(2) -0.023(2)
O3 0.102(4) 0.055(3) 0.072(3) 0.000(2) -0.010(3) -0.003(2)
O4 0.095(3) 0.062(3) 0.059(3) 0.011(2) -0.016(2) 0.002(2)
O5 0.084(3) 0.095(3) 0.058(3) -0.009(2) 0.006(2) -0.043(3)
O6 0.064(3) 0.064(3) 0.070(3) 0.007(2) -0.007(2) -0.010(2)
O7 0.075(3) 0.103(4) 0.086(4) -0.012(3) -0.020(3) 0.011(3)
O8 0.068(3) 0.063(3) 0.083(3) 0.011(2) -0.025(2) -0.008(2)
O9 0.116(4) 0.063(3) 0.091(4) 0.025(3) -0.027(3) -0.028(3)
O10 0.105(4) 0.064(3) 0.122(5) -0.007(3) -0.025(3) -0.026(3)
O11 0.074(3) 0.072(3) 0.107(4) -0.020(3) -0.035(3) -0.003(3)
O12 0.067(3) 0.067(3) 0.067(3) -0.007(2) -0.017(2) -0.002(2)
F1 0.110(3) 0.117(3) 0.067(3) 0.001(2) -0.003(2) -0.026(3)
F2 0.079(3) 0.074(2) 0.115(3) -0.014(2) 0.013(2) -0.032(2)
F3 0.089(3) 0.064(3) 0.231(6) -0.001(3) 0.001(3) -0.007(2)
F4 0.080(3) 0.105(3) 0.183(5) -0.022(3) 0.037(3) -0.003(3)
F5 0.140(5) 0.154(5) 0.128(5) 0.003(4) -0.033(4) 0.054(4)
F6 0.209(6) 0.086(3) 0.100(4) -0.029(3) -0.031(4) 0.001(3)
F7 0.270(8) 0.051(3) 0.175(6) -0.003(3) 0.037(5) -0.019(4)
F8 0.245(8) 0.214(7) 0.150(6) -0.032(5) -0.075(6) 0.119(6)
F9 0.256(8) 0.136(5) 0.169(6) -0.037(4) -0.018(5) 0.100(5)
F10 0.138(5) 0.156(6) 0.198(7) -0.022(5) 0.001(5) 0.009(4)
F11 0.196(6) 0.145(5) 0.138(5) -0.006(4) -0.097(4) -0.062(4)
F12 0.137(5) 0.167(5) 0.172(5) -0.044(4) 0.029(4) -0.107(4)
F13 0.208(6) 0.112(4) 0.191(6) -0.020(4) -0.001(5) -0.098(4)
F14 0.202(7) 0.113(4) 0.173(6) 0.015(4) -0.047(5) -0.026(4)
F15 0.190(6) 0.111(4) 0.164(6) -0.042(4) 0.047(5) -0.062(4)
F16 0.165(5) 0.160(5) 0.101(4) 0.004(4) 0.043(4) 0.023(4)
F17 0.093(4) 0.187(6) 0.292(10) -0.089(6) -0.027(5) 0.022(4)
F18 0.202(7) 0.090(4) 0.197(7) -0.024(4) -0.015(5) -0.015(4)
F19 0.301(10) 0.134(5) 0.198(7) -0.045(5) -0.008(7) 0.109(6)
F20 0.385(11) 0.109(4) 0.099(4) 0.022(4) -0.015(6) 0.058(5)
F21 0.240(9) 0.151(6) 0.263(10) -0.127(6) 0.086(7) -0.062(5)
F22 0.290(9) 0.077(4) 0.289(10) 0.021(5) -0.089(8) -0.070(5)
F23 0.303(9) 0.171(6) 0.231(8) -0.057(6) -0.069(7) -0.125(6)
F24 0.133(6) 0.413(16) 0.352(16) -0.245(15) -0.025(7) -0.048(7)
F25 0.350(14) 0.164(7) 0.362(15) 0.006(9) -0.236(13) -0.083(9)
F26 0.103(3) 0.098(3) 0.149(4) -0.022(3) -0.072(3) 0.004(3)
F27 0.313(10) 0.177(7) 0.117(5) -0.055(4) -0.135(6) 0.052(6)
F28 0.176(6) 0.217(7) 0.225(8) 0.052(6) -0.104(6) -0.112(6)
F29 0.299(10) 0.159(6) 0.64(2) -0.202(10) -0.372(13) 0.116(7)
F30 0.405(13) 0.285(9) 0.62(2) -0.307(12) -0.466(16) 0.221(10)
Nd1 0.0620(2) 0.0510(2) 0.0491(2) 0.00269(15) -0.00907(15) -0.01460(15)
Nd2 0.0656(2) 0.0542(2) 0.0696(3) 0.00040(17) -0.01788(18) -0.00798(16)

loop_
_atom_type_symbol
_atom_type_description
_atom_type_scat_dispersion_real
_atom_type_scat_dispersion_imag
_atom_type_scat_source
C C 0.0033 0.0016 'International Tables Vol C Tables 4.2.6.8 and 6.1.1.4'
H H 0.0000 0.0000 'International Tables Vol C Tables 4.2.6.8 and 6.1.1.4'
N N 0.0061 0.0033 'International Tables Vol C Tables 4.2.6.8 and 6.1.1.4'
O O 0.0106 0.0060 'International Tables Vol C Tables 4.2.6.8 and 6.1.1.4'
F F 0.0171 0.0103 'International Tables Vol C Tables 4.2.6.8 and 6.1.1.4'
Nd Nd -0.1943 3.0179 'International Tables Vol C Tables 4.2.6.8 and 6.1.1.4'

loop_
_geom_angle_atom_site_label_1
_geom_angle_atom_site_label_2
_geom_angle_atom_site_label_3
_geom_angle
C6 C1 C2 119.6(11)
C6 C1 H1 120.2
C2 C1 H1 120.2
C3 C2 C1 119.7(13)
C3 C2 H2 120.1
C1 C2 H2 120.1
C4 C3 C2 122.0(13)
C4 C3 H3 119.0
C2 C3 H3 119.0
C3 C4 C5 119.8(12)
C3 C4 H4 120.1
C5 C4 H4 120.1
C10 C5 C6 119.2(7)
C10 C5 C4 121.8(9)
C6 C5 C4 119.0(9)
C1 C6 C5 119.9(8)
C1 C6 C7 121.4(8)
C5 C6 C7 118.7(7)
C8 C7 C6 121.2(7)
C8 C7 H7 119.4
C6 C7 H7 119.4
C7 C8 C9 119.4(6)
C7 C8 C11 119.5(6)
C9 C8 C11 121.1(6)
C10 C9 C8 120.0(7)
C10 C9 H9 120.0
C8 C9 H9 120.0
C9 C10 C5 121.4(7)
C9 C10 H10 119.3
C5 C10 H10 119.3
O2 C11 C12 123.5(5)
O2 C11 C8 116.5(5)
C12 C11 C8 119.9(5)
C13 C12 C11 123.9(5)
C13 C12 H12 118.1
C11 C12 H12 118.1
O1 C13 C12 127.6(5)
O1 C13 C14 112.5(5)
C12 C13 C14 119.8(5)
F1 C14 F2 104.1(5)
F1 C14 C15 105.8(5)
F2 C14 C15 106.1(5)
F1 C14 C13 111.0(5)
F2 C14 C13 113.0(5)
C15 C14 C13 115.9(5)
F3 C15 F4 104.4(5)
F3 C15 F5 104.2(6)
F4 C15 F5 103.1(6)
F3 C15 C14 115.4(6)
F4 C15 C14 116.9(6)
F5 C15 C14 111.3(6)
C17 C16 C21 121.6(9)
C17 C16 H16 119.2
C21 C16 H16 119.2
C16 C17 C18 120.2(9)
C16 C17 H17 119.9
C18 C17 H17 119.9
C19 C18 C17 119.5(9)
C19 C18 H18 120.3
C17 C18 H18 120.3
C18 C19 C20 121.2(8)
C18 C19 H19 119.4
C20 C19 H19 119.4
C19 C20 C21 119.8(7)
C19 C20 C25 123.0(7)
C21 C20 C25 117.2(7)
C22 C21 C16 124.2(8)
C22 C21 C20 118.1(7)
C16 C21 C20 117.7(8)
C23 C22 C21 123.9(7)
C23 C22 H22 118.0
C21 C22 H22 118.0
C22 C23 C24 119.4(7)
C22 C23 H23 120.3
C24 C23 H23 120.3
C25 C24 C23 118.3(7)
C25 C24 C26 118.9(6)
C23 C24 C26 122.8(7)
C24 C25 C20 123.0(6)
C24 C25 H25 118.5
C20 C25 H25 118.5
O4 C26 C27 121.5(6)
O4 C26 C24 117.3(6)
C27 C26 C24 121.2(6)
C28 C27 C26 124.2(6)
C28 C27 H27 117.9
C26 C27 H27 117.9
O3 C28 C27 127.5(6)
O3 C28 C29 114.2(7)
C27 C28 C29 118.3(7)
F7 C29 F6 103.7(7)
F7 C29 C30 104.4(8)
F6 C29 C30 101.8(7)
F7 C29 C28 114.4(7)
F6 C29 C28 114.2(7)
C30 C29 C28 116.7(8)
F9 C30 F8 103.5(8)
F9 C30 F10 104.0(9)
F8 C30 F10 102.4(9)
F9 C30 C29 118.8(9)
F8 C30 C29 113.4(9)
F10 C30 C29 113.0(8)
C32 C31 C36 118.7(8)
C32 C31 H31 120.6
C36 C31 H31 120.6
C31 C32 C33 119.8(8)
C31 C32 H32 120.1
C33 C32 H32 120.1
C34 C33 C32 124.2(9)
C34 C33 H33 117.9
C32 C33 H33 117.9
C33 C34 C35 118.3(9)
C33 C34 H34 120.9
C35 C34 H34 120.9
C40 C35 C36 123.2(8)
C40 C35 C34 120.2(8)
C36 C35 C34 116.5(8)
C31 C36 C35 122.5(8)
C31 C36 C37 120.7(7)
C35 C36 C37 116.9(7)
C38 C37 C36 119.8(7)
C38 C37 H37 120.1
C36 C37 H37 120.1
C37 C38 C39 120.1(7)
C37 C38 C41 122.3(7)
C39 C38 C41 117.5(6)
C40 C39 C38 122.2(8)
C40 C39 H39 118.9
C38 C39 H39 118.9
C39 C40 C35 117.8(8)
C39 C40 H40 121.1
C35 C40 H40 121.1
O6 C41 C42 121.4(6)
O6 C41 C38 116.6(6)
C42 C41 C38 122.0(6)
C43 C42 C41 122.9(6)
C43 C42 H42 118.5
C41 C42 H42 118.5
O5 C43 C42 127.6(6)
O5 C43 C44 113.1(6)
C42 C43 C44 119.3(7)
F12 C44 F11 105.2(7)
F12 C44 C45 102.7(7)
F11 C44 C45 103.3(7)
F12 C44 C43 114.3(6)
F11 C44 C43 111.6(6)
C45 C44 C43 118.4(7)
F15 C45 F13 102.3(7)
F15 C45 F14 100.5(8)
F13 C45 F14 103.2(7)
F15 C45 C44 116.7(7)
F13 C45 C44 119.7(8)
F14 C45 C44 112.0(7)
N2 C46 C47 122.8(7)
N2 C46 H46 118.6
C47 C46 H46 118.6
C48 C47 C46 117.9(7)
C48 C47 H47 121.0
C46 C47 H47 121.0
C47 C48 C49 122.4(7)
C47 C48 H48 118.8
C49 C48 H48 118.8
C48 C49 C50 116.1(7)
C48 C49 C54 124.3(8)
C50 C49 C54 119.6(8)
N2 C50 C49 122.8(7)
N2 C50 C51 117.7(6)
C49 C50 C51 119.5(7)
N1 C51 C52 122.1(7)
N1 C51 C50 119.1(6)
C52 C51 C50 118.9(7)
C55 C52 C51 117.4(8)
C55 C52 C53 123.4(8)
C51 C52 C53 119.3(8)
C54 C53 C52 121.5(9)
C54 C53 H53 119.3
C52 C53 H53 119.3
C53 C54 C49 121.2(9)
C53 C54 H54 119.4
C49 C54 H54 119.4
C56 C55 C52 119.6(8)
C56 C55 H55 120.2
C52 C55 H55 120.2
C55 C56 C57 119.9(8)
C55 C56 H56 120.1
C57 C56 H56 120.1
N1 C57 C56 123.4(7)
N1 C57 H57 118.3
C56 C57 H57 118.3
C59 C58 C63 120.7(8)
C59 C58 H58 119.6
C63 C58 H58 119.6
C58 C59 C60 120.0(8)
C58 C59 H59 120.0
C60 C59 H59 120.0
C61 C60 C59 120.8(9)
C61 C60 H60 119.6
C59 C60 H60 119.6
C60 C61 C62 121.4(8)
C60 C61 H61 119.3
C62 C61 H61 119.3
C67 C62 C63 118.3(7)
C67 C62 C61 123.6(8)
C63 C62 C61 118.0(7)
C58 C63 C62 119.0(7)
C58 C63 C64 122.0(7)
C62 C63 C64 119.0(6)
C65 C64 C63 121.5(6)
C65 C64 H64 119.2
C63 C64 H64 119.2
C64 C65 C66 118.5(6)
C64 C65 C68 123.1(6)
C66 C65 C68 118.3(6)
C67 C66 C65 121.5(7)
C67 C66 H66 119.3
C65 C66 H66 119.3
C66 C67 C62 121.1(7)
C66 C67 H67 119.4
C62 C67 H67 119.4
O8 C68 C69 121.2(7)
O8 C68 C65 117.8(6)
C69 C68 C65 121.0(6)
C70 C69 C68 123.8(7)
C70 C69 H69 118.1
C68 C69 H69 118.1
O7 C70 C69 127.8(7)
O7 C70 C71 112.8(7)
C69 C70 C71 119.3(8)
C72 C71 F17 100.6(8)
C72 C71 F16 103.6(8)
F17 C71 F16 100.8(8)
C72 C71 C70 114.7(9)
F17 C71 C70 117.7(8)
F16 C71 C70 117.0(8)
F18 C72 F20 102.5(10)
F18 C72 C71 111.4(8)
F20 C72 C71 112.9(9)
F18 C72 F19 104.6(9)
F20 C72 F19 108.3(8)
C71 C72 F19 116.1(9)
C74 C73 C78 120.2(10)
C74 C73 H73 119.9
C78 C73 H73 119.9
C73 C74 C75 119.9(12)
C73 C74 H74 120.1
C75 C74 H74 120.1
C76 C75 C74 120.9(12)
C76 C75 H75 119.6
C74 C75 H75 119.6
C75 C76 C77 121.7(12)
C75 C76 H76 119.1
C77 C76 H76 119.1
C76 C77 C82 123.4(10)
C76 C77 C78 118.0(11)
C82 C77 C78 118.6(9)
C79 C78 C73 124.1(8)
C79 C78 C77 116.6(9)
C73 C78 C77 119.3(9)
C80 C79 C78 124.6(7)
C80 C79 H79 117.7
C78 C79 H79 117.7
C79 C80 C81 118.4(8)
C79 C80 C83 119.5(7)
C81 C80 C83 122.1(8)
C82 C81 C80 118.8(10)
C82 C81 H81 120.6
C80 C81 H81 120.6
C81 C82 C77 122.9(9)
C81 C82 H82 118.5
C77 C82 H82 118.5
O9 C83 C84 121.3(8)
O9 C83 C80 116.4(7)
C84 C83 C80 122.3(7)
C85 C84 C83 124.1(7)
C85 C84 H84 118.0
C83 C84 H84 118.0
O10 C85 C84 127.5(7)
O10 C85 C86 113.2(9)
C84 C85 C86 119.2(9)
F22 C86 C87 97.8(9)
F22 C86 F21 104.9(9)
C87 C86 F21 101.0(10)
F22 C86 C85 117.6(8)
C87 C86 C85 116.2(9)
F21 C86 C85 116.5(9)
F24 C87 F23 101.3(10)
F24 C87 C86 114.8(11)
F23 C87 C86 127.1(9)
F24 C87 F25 98.2(12)
F23 C87 F25 96.3(9)
C86 C87 F25 114.2(10)
C89 C88 C97 119.6(10)
C89 C88 H88 120.2
C97 C88 H88 120.2
C88 C89 C90 120.6(10)
C88 C89 H89 119.7
C90 C89 H89 119.7
C91 C90 C89 121.8(10)
C91 C90 H90 119.1
C89 C90 H90 119.1
C90 C91 C92 120.1(10)
C90 C91 H91 119.9
C92 C91 H91 119.9
C93 C92 C97 118.6(7)
C93 C92 C91 122.6(8)
C97 C92 C91 118.8(8)
C94 C93 C92 121.6(7)
C94 C93 H93 119.2
C92 C93 H93 119.2
C93 C94 C95 120.7(7)
C93 C94 H94 119.7
C95 C94 H94 119.7
C96 C95 C94 118.2(6)
C96 C95 C98 118.7(6)
C94 C95 C98 123.0(6)
C95 C96 C97 122.2(7)
C95 C96 H96 118.9
C97 C96 H96 118.9
C96 C97 C92 118.6(7)
C96 C97 C88 122.4(8)
C92 C97 C88 119.0(8)
O12 C98 C99 122.2(6)
O12 C98 C95 117.5(6)
C99 C98 C95 120.2(6)
C100 C99 C98 123.3(6)
C100 C99 H99 118.3
C98 C99 H99 118.3
O11 C100 C99 126.5(6)
O11 C100 C101 109.2(6)
C99 C100 C101 121.7(6)
F27 C101 C102 84.4(7)
F27 C101 F26 117.1(6)
C102 C101 F26 93.5(7)
F27 C101 C100 130.3(7)
C102 C101 C100 107.9(7)
F26 C101 C100 110.1(6)
C101 C102 F28 107.7(7)
C101 C102 F29 109.0(8)
F28 C102 F29 118.7(10)
C101 C102 F30 109.2(8)
F28 C102 F30 117.5(10)
F29 C102 F30 94.0(7)
C101 C102 F27 47.6(4)
F28 C102 F27 155.3(8)
F29 C102 F27 76.7(7)
F30 C102 F27 77.6(7)
N3 C103 C104 123.5(7)
N3 C103 H103 118.3
C104 C103 H103 118.3
C105 C104 C103 118.8(8)
C105 C104 H104 120.6
C103 C104 H104 120.6
C104 C105 C106 120.2(8)
C104 C105 H105 119.9
C106 C105 H105 119.9
C105 C106 C107 116.9(8)
C105 C106 C111 123.3(9)
C107 C106 C111 119.8(9)
N3 C107 C106 122.5(7)
N3 C107 C108 118.0(7)
C106 C107 C108 119.5(7)
N4 C108 C109 121.5(8)
N4 C108 C107 119.1(7)
C109 C108 C107 119.3(8)
C112 C109 C108 117.6(10)
C112 C109 C110 123.4(10)
C108 C109 C110 119.0(9)
C111 C110 C109 121.8(10)
C111 C110 H110 119.1
C109 C110 H110 119.1
C110 C111 C106 120.6(10)
C110 C111 H111 119.7
C106 C111 H111 119.7
C113 C112 C109 121.2(10)
C113 C112 H112 119.4
C109 C112 H112 119.4
C112 C113 C114 119.0(10)
C112 C113 H113 120.5
C114 C113 H113 120.5
N4 C114 C113 122.4(9)
N4 C114 H114 118.8
C113 C114 H114 118.8
C57 N1 C51 117.7(6)
C57 N1 Nd1 120.9(5)
C51 N1 Nd1 121.2(4)
C46 N2 C50 117.9(6)
C46 N2 Nd1 122.3(4)
C50 N2 Nd1 119.8(4)
C103 N3 C107 118.0(6)
C103 N3 Nd2 122.0(5)
C107 N3 Nd2 119.9(5)
C114 N4 C108 118.2(7)
C114 N4 Nd2 121.1(6)
C108 N4 Nd2 120.7(5)
C13 O1 Nd1 134.9(4)
C11 O2 Nd1 138.2(4)
C28 O3 Nd1 134.3(4)
C26 O4 Nd1 140.5(4)
C43 O5 Nd1 132.0(4)
C41 O6 Nd1 131.5(4)
C70 O7 Nd2 130.7(5)
C68 O8 Nd2 131.3(4)
C83 O9 Nd2 141.1(5)
C85 O10 Nd2 135.4(5)
C100 O11 Nd2 133.8(4)
C98 O12 Nd2 136.6(4)
C101 F27 C102 48.0(4)
O4 Nd1 O6 76.19(15)
O4 Nd1 O3 70.62(15)
O6 Nd1 O3 134.05(15)
O4 Nd1 O1 109.08(15)
O6 Nd1 O1 143.11(14)
O3 Nd1 O1 79.03(15)
O4 Nd1 O2 74.62(14)
O6 Nd1 O2 76.06(14)
O3 Nd1 O2 122.32(15)
O1 Nd1 O2 70.74(13)
O4 Nd1 O5 87.67(15)
O6 Nd1 O5 69.49(15)
O3 Nd1 O5 78.18(16)
O1 Nd1 O5 145.10(14)
O2 Nd1 O5 144.17(14)
O4 Nd1 N1 147.42(16)
O6 Nd1 N1 114.82(15)
O3 Nd1 N1 81.59(16)
O1 Nd1 N1 80.96(15)
O2 Nd1 N1 136.70(15)
O5 Nd1 N1 69.85(15)
O4 Nd1 N2 149.90(16)
O6 Nd1 N2 84.63(14)
O3 Nd1 N2 137.10(16)
O1 Nd1 N2 73.54(14)
O2 Nd1 N2 78.42(15)
O5 Nd1 N2 107.22(15)
N1 Nd1 N2 62.20(16)
O9 Nd2 O12 78.18(16)
O9 Nd2 O10 70.33(18)
O12 Nd2 O10 123.66(17)
O9 Nd2 O11 109.19(18)
O12 Nd2 O11 69.47(15)
O10 Nd2 O11 78.36(16)
O9 Nd2 O7 89.83(18)
O12 Nd2 O7 144.09(15)
O10 Nd2 O7 81.99(17)
O11 Nd2 O7 145.78(16)
O9 Nd2 O8 76.03(15)
O12 Nd2 O8 74.55(14)
O10 Nd2 O8 135.67(16)
O11 Nd2 O8 141.31(14)
O7 Nd2 O8 69.71(16)
O9 Nd2 N4 148.12(18)
O12 Nd2 N4 130.15(16)
O10 Nd2 N4 80.1(2)
O11 Nd2 N4 75.09(18)
O7 Nd2 N4 74.12(17)
O8 Nd2 N4 121.17(17)
O9 Nd2 N3 149.26(17)
O12 Nd2 N3 77.28(16)
O10 Nd2 N3 139.79(18)
O11 Nd2 N3 78.91(16)
O7 Nd2 N3 99.36(17)
O8 Nd2 N3 79.79(15)
N4 Nd2 N3 62.16(18)

loop_
_geom_bond_atom_site_label_1
_geom_bond_atom_site_label_2
_geom_bond_distance
C1 C6 1.378(11)
C1 C2 1.404(13)
C1 H1 0.9300
C2 C3 1.384(17)
C2 H2 0.9300
C3 C4 1.322(16)
C3 H3 0.9300
C4 C5 1.433(11)
C4 H4 0.9300
C5 C10 1.399(11)
C5 C6 1.402(10)
C6 C7 1.422(9)
C7 C8 1.351(8)
C7 H7 0.9300
C8 C9 1.429(8)
C8 C11 1.501(8)
C9 C10 1.352(9)
C9 H9 0.9300
C10 H10 0.9300
C11 O2 1.263(6)
C11 C12 1.404(8)
C12 C13 1.374(8)
C12 H12 0.9300
C13 O1 1.277(6)
C13 C14 1.483(6)
C14 F1 1.371(6)
C14 F2 1.371(5)
C14 C15 1.445(7)
C15 F3 1.328(6)
C15 F4 1.334(6)
C15 F5 1.345(7)
C16 C17 1.354(12)
C16 C21 1.410(11)
C16 H16 0.9300
C17 C18 1.426(12)
C17 H17 0.9300
C18 C19 1.357(10)
C18 H18 0.9300
C19 C20 1.400(10)
C19 H19 0.9300
C20 C21 1.424(9)
C20 C25 1.433(9)
C21 C22 1.377(10)
C22 C23 1.356(10)
C22 H22 0.9300
C23 C24 1.421(9)
C23 H23 0.9300
C24 C25 1.352(9)
C24 C26 1.486(9)
C25 H25 0.9300
C26 O4 1.247(7)
C26 C27 1.409(9)
C27 C28 1.372(10)
C27 H27 0.9300
C28 O3 1.259(8)
C28 C29 1.468(7)
C29 F7 1.366(7)
C29 F6 1.381(7)
C29 C30 1.395(8)
C30 F9 1.350(8)
C30 F8 1.362(8)
C30 F10 1.376(8)
C31 C32 1.379(10)
C31 C36 1.383(9)
C31 H31 0.9300
C32 C33 1.385(11)
C32 H32 0.9300
C33 C34 1.314(11)
C33 H33 0.9300
C34 C35 1.480(11)
C34 H34 0.9300
C35 C40 1.382(11)
C35 C36 1.405(9)
C36 C37 1.458(9)
C37 C38 1.362(9)
C37 H37 0.9300
C38 C39 1.409(9)
C38 C41 1.496(9)
C39 C40 1.376(11)
C39 H39 0.9300
C40 H40 0.9300
C41 O6 1.260(7)
C41 C42 1.431(9)
C42 C43 1.365(9)
C42 H42 0.9300
C43 O5 1.269(7)
C43 C44 1.467(7)
C44 F12 1.370(7)
C44 F11 1.370(7)
C44 C45 1.408(8)
C45 F15 1.351(7)
C45 F13 1.351(7)
C45 F14 1.370(7)
C46 N2 1.332(8)
C46 C47 1.425(9)
C46 H46 0.9300
C47 C48 1.328(10)
C47 H47 0.9300
C48 C49 1.406(11)
C48 H48 0.9300
C49 C50 1.410(9)
C49 C54 1.426(11)
C50 N2 1.362(8)
C50 C51 1.438(9)
C51 N1 1.357(8)
C51 C52 1.419(9)
C52 C55 1.385(11)
C52 C53 1.434(11)
C53 C54 1.329(12)
C53 H53 0.9300
C54 H54 0.9300
C55 C56 1.354(11)
C55 H55 0.9300
C56 C57 1.376(9)
C56 H56 0.9300
C57 N1 1.320(8)
C57 H57 0.9300
C58 C59 1.369(10)
C58 C63 1.400(9)
C58 H58 0.9300
C59 C60 1.393(11)
C59 H59 0.9300
C60 C61 1.328(11)
C60 H60 0.9300
C61 C62 1.424(10)
C61 H61 0.9300
C62 C67 1.405(9)
C62 C63 1.412(9)
C63 C64 1.414(9)
C64 C65 1.363(8)
C64 H64 0.9300
C65 C66 1.407(9)
C65 C68 1.490(9)
C66 C67 1.351(9)
C66 H66 0.9300
C67 H67 0.9300
C68 O8 1.248(7)
C68 C69 1.410(9)
C69 C70 1.385(10)
C69 H69 0.9300
C70 O7 1.268(9)
C70 C71 1.474(8)
C71 C72 1.367(9)
C71 F17 1.395(8)
C71 F16 1.398(8)
C72 F18 1.348(8)
C72 F20 1.350(8)
C72 F19 1.390(8)
C73 C74 1.346(12)
C73 C78 1.413(11)
C73 H73 0.9300
C74 C75 1.423(14)
C74 H74 0.9300
C75 C76 1.318(15)
C75 H75 0.9300
C76 C77 1.403(14)
C76 H76 0.9300
C77 C82 1.413(13)
C77 C78 1.423(10)
C78 C79 1.410(10)
C79 C80 1.349(10)
C79 H79 0.9300
C80 C81 1.436(10)
C80 C83 1.491(11)
C81 C82 1.357(13)
C81 H81 0.9300
C82 H82 0.9300
C83 O9 1.253(8)
C83 C84 1.417(11)
C84 C85 1.362(11)
C84 H84 0.9300
C85 O10 1.258(10)
C85 C86 1.452(8)
C86 F22 1.355(8)
C86 C87 1.370(9)
C86 F21 1.374(8)
C87 F24 1.353(9)
C87 F23 1.364(8)
C87 F25 1.376(9)
C88 C89 1.368(12)
C88 C97 1.420(10)
C88 H88 0.9300
C89 C90 1.405(14)
C89 H89 0.9300
C90 C91 1.319(13)
C90 H90 0.9300
C91 C92 1.439(10)
C91 H91 0.9300
C92 C93 1.390(9)
C92 C97 1.416(10)
C93 C94 1.358(9)
C93 H93 0.9300
C94 C95 1.411(8)
C94 H94 0.9300
C95 C96 1.366(8)
C95 C98 1.489(8)
C96 C97 1.398(9)
C96 H96 0.9300
C98 O12 1.254(7)
C98 C99 1.415(8)
C99 C100 1.381(8)
C99 H99 0.9300
C100 O11 1.269(7)
C100 C101 1.467(8)
C101 F27 1.371(8)
C101 C102 1.379(10)
C101 F26 1.399(7)
C102 F28 1.420(9)
C102 F29 1.422(9)
C102 F30 1.449(8)
C102 F27 1.846(14)
C103 N3 1.323(8)
C103 C104 1.378(9)
C103 H103 0.9300
C104 C105 1.357(11)
C104 H104 0.9300
C105 C106 1.396(11)
C105 H105 0.9300
C106 C107 1.403(10)
C106 C111 1.427(12)
C107 N3 1.348(8)
C107 C108 1.429(10)
C108 N4 1.364(9)
C108 C109 1.409(11)
C109 C112 1.395(13)
C109 C110 1.429(13)
C110 C111 1.330(13)
C110 H110 0.9300
C111 H111 0.9300
C112 C113 1.326(13)
C112 H112 0.9300
C113 C114 1.410(12)
C113 H113 0.9300
C114 N4 1.338(9)
C114 H114 0.9300
N1 Nd1 2.617(5)
N2 Nd1 2.670(5)
N3 Nd2 2.668(5)
N4 Nd2 2.614(6)
O1 Nd1 2.405(4)
O2 Nd1 2.410(4)
O3 Nd1 2.391(4)
O4 Nd1 2.377(4)
O5 Nd1 2.421(4)
O6 Nd1 2.390(4)
O7 Nd2 2.411(5)
O8 Nd2 2.422(4)
O9 Nd2 2.359(5)
O10 Nd2 2.391(5)
O11 Nd2 2.401(4)
O12 Nd2 2.391(4)

loop_
_geom_torsion_atom_site_label_1
_geom_torsion_atom_site_label_2
_geom_torsion_atom_site_label_3
_geom_torsion_atom_site_label_4
_geom_torsion
C6 C1 C2 C3 1.1(17)
C1 C2 C3 C4 -1(2)
C2 C3 C4 C5 2(2)
C3 C4 C5 C10 179.1(10)
C3 C4 C5 C6 -1.2(14)
C2 C1 C6 C5 -0.8(13)
C2 C1 C6 C7 180.0(8)
C10 C5 C6 C1 -179.4(7)
C4 C5 C6 C1 0.9(11)
C10 C5 C6 C7 -0.2(10)
C4 C5 C6 C7 -179.9(6)
C1 C6 C7 C8 176.2(7)
C5 C6 C7 C8 -3.0(10)
C6 C7 C8 C9 4.0(9)
C6 C7 C8 C11 -174.6(5)
C7 C8 C9 C10 -1.8(9)
C11 C8 C9 C10 176.8(6)
C8 C9 C10 C5 -1.4(10)
C6 C5 C10 C9 2.3(11)
C4 C5 C10 C9 -177.9(7)
C7 C8 C11 O2 -28.7(8)
C9 C8 C11 O2 152.7(5)
C7 C8 C11 C12 148.2(6)
C9 C8 C11 C12 -30.4(8)
O2 C11 C12 C13 3.5(10)
C8 C11 C12 C13 -173.2(6)
C11 C12 C13 O1 -5.4(10)
C11 C12 C13 C14 171.2(6)
O1 C13 C14 F1 -56.2(7)
C12 C13 C14 F1 126.7(6)
O1 C13 C14 F2 -172.7(5)
C12 C13 C14 F2 10.2(8)
O1 C13 C14 C15 64.5(7)
C12 C13 C14 C15 -112.6(7)
F1 C14 C15 F3 66.7(7)
F2 C14 C15 F3 176.9(6)
C13 C14 C15 F3 -56.8(8)
F1 C14 C15 F4 -56.7(7)
F2 C14 C15 F4 53.5(8)
C13 C14 C15 F4 179.8(6)
F1 C14 C15 F5 -174.8(5)
F2 C14 C15 F5 -64.6(7)
C13 C14 C15 F5 61.7(8)
C21 C16 C17 C18 -3.2(16)
C16 C17 C18 C19 3.2(15)
C17 C18 C19 C20 -1.4(14)
C18 C19 C20 C21 -0.5(12)
C18 C19 C20 C25 179.2(8)
C17 C16 C21 C22 -179.9(10)
C17 C16 C21 C20 1.3(14)
C19 C20 C21 C22 -178.4(8)
C25 C20 C21 C22 2.0(10)
C19 C20 C21 C16 0.5(11)
C25 C20 C21 C16 -179.1(7)
C16 C21 C22 C23 179.0(8)
C20 C21 C22 C23 -2.2(13)
C21 C22 C23 C24 0.3(13)
C22 C23 C24 C25 1.7(11)
C22 C23 C24 C26 -179.1(7)
C23 C24 C25 C20 -1.8(10)
C26 C24 C25 C20 178.9(6)
C19 C20 C25 C24 -179.7(7)
C21 C20 C25 C24 0.0(10)
C25 C24 C26 O4 -9.1(9)
C23 C24 C26 O4 171.6(6)
C25 C24 C26 C27 171.6(7)
C23 C24 C26 C27 -7.6(11)
O4 C26 C27 C28 -7.6(12)
C24 C26 C27 C28 171.7(7)
C26 C27 C28 O3 -0.8(14)
C26 C27 C28 C29 178.1(8)
O3 C28 C29 F7 143.9(8)
C27 C28 C29 F7 -35.1(12)
O3 C28 C29 F6 24.7(11)
C27 C28 C29 F6 -154.4(8)
O3 C28 C29 C30 -93.9(10)
C27 C28 C29 C30 87.1(10)
F7 C29 C30 F9 -57.2(11)
F6 C29 C30 F9 50.5(10)
C28 C29 C30 F9 175.5(8)
F7 C29 C30 F8 64.6(9)
F6 C29 C30 F8 172.3(8)
C28 C29 C30 F8 -62.7(11)
F7 C29 C30 F10 -179.4(7)
F6 C29 C30 F10 -71.7(8)
C28 C29 C30 F10 53.3(11)
C36 C31 C32 C33 -0.6(13)
C31 C32 C33 C34 -0.3(16)
C32 C33 C34 C35 -0.1(15)
C33 C34 C35 C40 177.7(9)
C33 C34 C35 C36 1.4(12)
C32 C31 C36 C35 2.0(12)
C32 C31 C36 C37 -178.1(7)
C40 C35 C36 C31 -178.6(8)
C34 C35 C36 C31 -2.3(11)
C40 C35 C36 C37 1.5(11)
C34 C35 C36 C37 177.8(7)
C31 C36 C37 C38 178.1(7)
C35 C36 C37 C38 -2.0(10)
C36 C37 C38 C39 2.0(10)
C36 C37 C38 C41 -173.4(6)
C37 C38 C39 C40 -1.5(12)
C41 C38 C39 C40 174.1(7)
C38 C39 C40 C35 1.0(13)
C36 C35 C40 C39 -1.0(13)
C34 C35 C40 C39 -177.1(8)
C37 C38 C41 O6 172.9(6)
C39 C38 C41 O6 -2.7(9)
C37 C38 C41 C42 -5.3(10)
C39 C38 C41 C42 179.1(6)
O6 C41 C42 C43 -9.1(11)
C38 C41 C42 C43 169.1(6)
C41 C42 C43 O5 -6.3(12)
C41 C42 C43 C44 173.6(7)
O5 C43 C44 F12 -172.1(7)
C42 C43 C44 F12 8.1(11)
O5 C43 C44 F11 68.8(9)
C42 C43 C44 F11 -111.1(8)
O5 C43 C44 C45 -51.0(9)
C42 C43 C44 C45 129.2(8)
F12 C44 C45 F15 -166.8(7)
F11 C44 C45 F15 -57.6(9)
C43 C44 C45 F15 66.3(10)
F12 C44 C45 F13 -42.7(10)
F11 C44 C45 F13 66.5(9)
C43 C44 C45 F13 -169.6(7)
F12 C44 C45 F14 78.2(8)
F11 C44 C45 F14 -172.6(6)
C43 C44 C45 F14 -48.7(10)
N2 C46 C47 C48 -1.3(10)
C46 C47 C48 C49 0.1(12)
C47 C48 C49 C50 1.3(11)
C47 C48 C49 C54 -178.4(8)
C48 C49 C50 N2 -1.8(9)
C54 C49 C50 N2 178.0(6)
C48 C49 C50 C51 178.7(6)
C54 C49 C50 C51 -1.5(10)
N2 C50 C51 N1 1.7(8)
C49 C50 C51 N1 -178.8(6)
N2 C50 C51 C52 -176.6(5)
C49 C50 C51 C52 2.9(9)
N1 C51 C52 C55 -0.7(10)
C50 C51 C52 C55 177.6(6)
N1 C51 C52 C53 -179.8(7)
C50 C51 C52 C53 -1.5(10)
C55 C52 C53 C54 179.6(9)
C51 C52 C53 C54 -1.4(13)
C52 C53 C54 C49 2.8(15)
C48 C49 C54 C53 178.4(9)
C50 C49 C54 C53 -1.4(13)
C51 C52 C55 C56 0.1(11)
C53 C52 C55 C56 179.2(8)
C52 C55 C56 C57 0.4(12)
C55 C56 C57 N1 -0.4(12)
C63 C58 C59 C60 1.0(13)
C58 C59 C60 C61 -1.2(14)
C59 C60 C61 C62 0.5(14)
C60 C61 C62 C67 179.2(8)
C60 C61 C62 C63 0.4(12)
C59 C58 C63 C62 -0.1(11)
C59 C58 C63 C64 179.9(7)
C67 C62 C63 C58 -179.5(7)
C61 C62 C63 C58 -0.5(10)
C67 C62 C63 C64 0.6(10)
C61 C62 C63 C64 179.5(6)
C58 C63 C64 C65 178.2(6)
C62 C63 C64 C65 -1.8(10)
C63 C64 C65 C66 2.0(10)
C63 C64 C65 C68 -175.1(6)
C64 C65 C66 C67 -0.8(11)
C68 C65 C66 C67 176.3(7)
C65 C66 C67 C62 -0.4(12)
C63 C62 C67 C66 0.5(11)
C61 C62 C67 C66 -178.3(7)
C64 C65 C68 O8 167.3(6)
C66 C65 C68 O8 -9.7(9)
C64 C65 C68 C69 -13.1(10)
C66 C65 C68 C69 169.9(7)
O8 C68 C69 C70 -4.1(13)
C65 C68 C69 C70 176.3(8)
C68 C69 C70 O7 -9.4(16)
C68 C69 C70 C71 166.6(8)
O7 C70 C71 C72 -83.3(11)
C69 C70 C71 C72 100.2(11)
O7 C70 C71 F17 158.7(9)
C69 C70 C71 F17 -17.8(14)
O7 C70 C71 F16 38.4(13)
C69 C70 C71 F16 -138.1(9)
F17 C71 C72 F18 -173.1(8)
F16 C71 C72 F18 -69.1(10)
C70 C71 C72 F18 59.6(11)
F17 C71 C72 F20 72.2(10)
F16 C71 C72 F20 176.2(8)
C70 C71 C72 F20 -55.1(12)
F17 C71 C72 F19 -53.6(11)
F16 C71 C72 F19 50.4(11)
C70 C71 C72 F19 179.0(8)
C78 C73 C74 C75 -2.6(16)
C73 C74 C75 C76 2.1(19)
C74 C75 C76 C77 -1(2)
C75 C76 C77 C82 179.7(12)
C75 C76 C77 C78 -0.1(17)
C74 C73 C78 C79 -179.1(8)
C74 C73 C78 C77 1.8(14)
C76 C77 C78 C79 -179.6(8)
C82 C77 C78 C79 0.6(11)
C76 C77 C78 C73 -0.4(12)
C82 C77 C78 C73 179.8(8)
C73 C78 C79 C80 179.6(8)
C77 C78 C79 C80 -1.3(11)
C78 C79 C80 C81 0.8(12)
C78 C79 C80 C83 -179.2(7)
C79 C80 C81 C82 0.4(12)
C83 C80 C81 C82 -179.6(8)
C80 C81 C82 C77 -1.1(14)
C76 C77 C82 C81 -179.3(9)
C78 C77 C82 C81 0.5(14)
C79 C80 C83 O9 1.8(10)
C81 C80 C83 O9 -178.2(7)
C79 C80 C83 C84 -179.8(7)
C81 C80 C83 C84 0.2(11)
O9 C83 C84 C85 -3.0(13)
C80 C83 C84 C85 178.6(8)
C83 C84 C85 O10 1.7(15)
C83 C84 C85 C86 177.0(8)
O10 C85 C86 F22 172.6(9)
C84 C85 C86 F22 -3.3(15)
O10 C85 C86 C87 -72.0(12)
C84 C85 C86 C87 112.1(12)
O10 C85 C86 F21 46.8(13)
C84 C85 C86 F21 -129.1(11)
F22 C86 C87 F24 78.6(13)
F21 C86 C87 F24 -174.5(12)
C85 C86 C87 F24 -47.5(16)
F22 C86 C87 F23 -49.8(16)
F21 C86 C87 F23 57.1(15)
C85 C86 C87 F23 -175.9(12)
F22 C86 C87 F25 -169.1(9)
F21 C86 C87 F25 -62.2(11)
C85 C86 C87 F25 64.8(13)
C97 C88 C89 C90 0.9(17)
C88 C89 C90 C91 2(2)
C89 C90 C91 C92 -2.6(18)
C90 C91 C92 C93 179.9(9)
C90 C91 C92 C97 1.4(13)
C97 C92 C93 C94 0.3(10)
C91 C92 C93 C94 -178.1(7)
C92 C93 C94 C95 -1.7(10)
C93 C94 C95 C96 0.8(9)
C93 C94 C95 C98 -178.9(6)
C94 C95 C96 C97 1.5(9)
C98 C95 C96 C97 -178.7(6)
C95 C96 C97 C92 -2.9(10)
C95 C96 C97 C88 176.7(7)
C93 C92 C97 C96 1.9(10)
C91 C92 C97 C96 -179.6(6)
C93 C92 C97 C88 -177.7(7)
C91 C92 C97 C88 0.9(10)
C89 C88 C97 C96 178.5(9)
C89 C88 C97 C92 -2.0(13)
C96 C95 C98 O12 -24.0(8)
C94 C95 C98 O12 155.7(6)
C96 C95 C98 C99 152.3(6)
C94 C95 C98 C99 -27.9(9)
O12 C98 C99 C100 2.2(10)
C95 C98 C99 C100 -174.0(6)
C98 C99 C100 O11 -6.2(12)
C98 C99 C100 C101 -165.9(7)
O11 C100 C101 F27 -27.7(12)
C99 C100 C101 F27 135.0(9)
O11 C100 C101 C102 70.3(8)
C99 C100 C101 C102 -127.0(8)
O11 C100 C101 F26 171.0(6)
C99 C100 C101 F26 -26.2(10)
F27 C101 C102 F28 -180.0(7)
F26 C101 C102 F28 -63.1(8)
C100 C101 C102 F28 49.3(9)
F27 C101 C102 F29 50.0(8)
F26 C101 C102 F29 166.9(8)
C100 C101 C102 F29 -80.7(9)
F27 C101 C102 F30 -51.4(8)
F26 C101 C102 F30 65.5(8)
C100 C101 C102 F30 178.0(8)
F26 C101 C102 F27 116.9(6)
C100 C101 C102 F27 -130.7(8)
N3 C103 C104 C105 -1.6(11)
C103 C104 C105 C106 1.0(12)
C104 C105 C106 C107 0.4(11)
C104 C105 C106 C111 179.1(8)
C105 C106 C107 N3 -1.5(10)
C111 C106 C107 N3 179.8(7)
C105 C106 C107 C108 177.9(6)
C111 C106 C107 C108 -0.8(11)
N3 C107 C108 N4 -1.5(10)
C106 C107 C108 N4 179.1(6)
N3 C107 C108 C109 178.5(6)
C106 C107 C108 C109 -1.0(10)
N4 C108 C109 C112 1.6(12)
C107 C108 C109 C112 -178.3(8)
N4 C108 C109 C110 -177.5(8)
C107 C108 C109 C110 2.5(12)
C112 C109 C110 C111 178.5(11)
C108 C109 C110 C111 -2.4(16)
C109 C110 C111 C106 0.6(17)
C105 C106 C111 C110 -177.6(10)
C107 C106 C111 C110 1.0(14)
C108 C109 C112 C113 -0.8(16)
C110 C109 C112 C113 178.3(11)
C109 C112 C113 C114 0.0(18)
C112 C113 C114 N4 0.0(16)
C56 C57 N1 C51 -0.2(10)
C56 C57 N1 Nd1 -175.7(5)
C52 C51 N1 C57 0.7(9)
C50 C51 N1 C57 -177.6(6)
C52 C51 N1 Nd1 176.3(5)
C50 C51 N1 Nd1 -2.0(7)
C47 C46 N2 C50 0.8(9)
C47 C46 N2 Nd1 -178.2(4)
C49 C50 N2 C46 0.8(9)
C51 C50 N2 C46 -179.7(5)
C49 C50 N2 Nd1 179.9(4)
C51 C50 N2 Nd1 -0.7(7)
C104 C103 N3 C107 0.6(9)
C104 C103 N3 Nd2 179.7(5)
C106 C107 N3 C103 1.0(9)
C108 C107 N3 C103 -178.4(6)
C106 C107 N3 Nd2 -178.1(5)
C108 C107 N3 Nd2 2.5(8)
C113 C114 N4 C108 0.9(13)
C113 C114 N4 Nd2 179.4(7)
C109 C108 N4 C114 -1.7(11)
C107 C108 N4 C114 178.3(7)
C109 C108 N4 Nd2 179.8(5)
C107 C108 N4 Nd2 -0.3(8)
C12 C13 O1 Nd1 -4.4(10)
C14 C13 O1 Nd1 178.8(4)
C12 C11 O2 Nd1 8.5(9)
C8 C11 O2 Nd1 -174.7(4)
C27 C28 O3 Nd1 13.6(13)
C29 C28 O3 Nd1 -165.3(6)
C27 C26 O4 Nd1 3.5(11)
C24 C26 O4 Nd1 -175.7(4)
C42 C43 O5 Nd1 -12.5(11)
C44 C43 O5 Nd1 167.6(5)
C42 C41 O6 Nd1 44.7(9)
C38 C41 O6 Nd1 -133.6(5)
C69 C70 O7 Nd2 -13.9(14)
C71 C70 O7 Nd2 169.9(6)
C69 C68 O8 Nd2 41.4(10)
C65 C68 O8 Nd2 -139.0(5)
C84 C83 O9 Nd2 7.5(12)
C80 C83 O9 Nd2 -174.0(5)
C84 C85 O10 Nd2 -3.9(14)
C86 C85 O10 Nd2 -179.4(6)
C99 C100 O11 Nd2 -16.0(12)
C101 C100 O11 Nd2 145.8(5)
C99 C98 O12 Nd2 25.7(9)
C95 C98 O12 Nd2 -158.1(4)
F26 C101 F27 C102 -91.1(8)
C100 C101 F27 C102 108.7(10)
F28 C102 F27 C101 0.0(17)
F29 C102 F27 C101 -131.9(8)
F30 C102 F27 C101 131.0(8)
C26 O4 Nd1 O6 -143.9(7)
C26 O4 Nd1 O3 3.8(6)
C26 O4 Nd1 O1 74.3(7)
C26 O4 Nd1 O2 137.1(7)
C26 O4 Nd1 O5 -74.4(7)
C26 O4 Nd1 N1 -29.2(8)
C26 O4 Nd1 N2 164.2(6)
C41 O6 Nd1 O4 49.5(5)
C41 O6 Nd1 O3 5.0(6)
C41 O6 Nd1 O1 153.0(5)
C41 O6 Nd1 O2 126.8(6)
C41 O6 Nd1 O5 -43.2(5)
C41 O6 Nd1 N1 -97.9(5)
C41 O6 Nd1 N2 -153.9(5)
C28 O3 Nd1 O4 -12.1(6)
C28 O3 Nd1 O6 34.0(7)
C28 O3 Nd1 O1 -127.1(7)
C28 O3 Nd1 O2 -68.4(7)
C28 O3 Nd1 O5 79.6(7)
C28 O3 Nd1 N1 150.6(7)
C28 O3 Nd1 N2 -177.8(6)
C13 O1 Nd1 O4 74.5(6)
C13 O1 Nd1 O6 -17.8(7)
C13 O1 Nd1 O3 139.4(6)
C13 O1 Nd1 O2 9.2(5)
C13 O1 Nd1 O5 -170.6(5)
C13 O1 Nd1 N1 -137.5(6)
C13 O1 Nd1 N2 -74.0(6)
C11 O2 Nd1 O4 -128.8(6)
C11 O2 Nd1 O6 152.0(6)
C11 O2 Nd1 O3 -74.3(6)
C11 O2 Nd1 O1 -11.7(5)
C11 O2 Nd1 O5 168.2(5)
C11 O2 Nd1 N1 40.5(6)
C11 O2 Nd1 N2 64.7(6)
C43 O5 Nd1 O4 -49.8(6)
C43 O5 Nd1 O6 26.3(6)
C43 O5 Nd1 O3 -120.5(6)
C43 O5 Nd1 O1 -170.7(5)
C43 O5 Nd1 O2 9.6(7)
C43 O5 Nd1 N1 154.3(6)
C43 O5 Nd1 N2 103.6(6)
C57 N1 Nd1 O4 4.1(6)
C51 N1 Nd1 O4 -171.3(4)
C57 N1 Nd1 O6 107.7(5)
C51 N1 Nd1 O6 -67.7(5)
C57 N1 Nd1 O3 -27.2(5)
C51 N1 Nd1 O3 157.4(5)
C57 N1 Nd1 O1 -107.3(5)
C51 N1 Nd1 O1 77.2(4)
C57 N1 Nd1 O2 -156.4(4)
C51 N1 Nd1 O2 28.2(5)
C57 N1 Nd1 O5 53.2(5)
C51 N1 Nd1 O5 -122.2(5)
C57 N1 Nd1 N2 176.6(5)
C51 N1 Nd1 N2 1.1(4)
C46 N2 Nd1 O4 -9.3(6)
C50 N2 Nd1 O4 171.7(4)
C46 N2 Nd1 O6 -59.4(4)
C50 N2 Nd1 O6 121.5(4)
C46 N2 Nd1 O3 143.0(4)
C50 N2 Nd1 O3 -36.1(5)
C46 N2 Nd1 O1 90.5(4)
C50 N2 Nd1 O1 -88.5(4)
C46 N2 Nd1 O2 17.4(4)
C50 N2 Nd1 O2 -161.6(4)
C46 N2 Nd1 O5 -126.0(4)
C50 N2 Nd1 O5 55.0(4)
C46 N2 Nd1 N1 178.8(5)
C50 N2 Nd1 N1 -0.2(4)
C83 O9 Nd2 O12 125.8(8)
C83 O9 Nd2 O10 -6.7(7)
C83 O9 Nd2 O11 62.7(8)
C83 O9 Nd2 O7 -88.3(8)
C83 O9 Nd2 O8 -157.4(8)
C83 O9 Nd2 N4 -29.8(9)
C83 O9 Nd2 N3 163.4(7)
C98 O12 Nd2 O9 -147.0(6)
C98 O12 Nd2 O10 -90.5(6)
C98 O12 Nd2 O11 -31.1(5)
C98 O12 Nd2 O7 140.1(5)
C98 O12 Nd2 O8 134.4(6)
C98 O12 Nd2 N4 16.4(6)
C98 O12 Nd2 N3 51.7(6)
C85 O10 Nd2 O9 4.4(7)
C85 O10 Nd2 O12 -55.6(8)
C85 O10 Nd2 O11 -111.0(8)
C85 O10 Nd2 O7 97.1(7)
C85 O10 Nd2 O8 47.3(8)
C85 O10 Nd2 N4 172.3(8)
C85 O10 Nd2 N3 -167.8(7)
C100 O11 Nd2 O9 93.8(7)
C100 O11 Nd2 O12 25.0(6)
C100 O11 Nd2 O10 157.9(7)
C100 O11 Nd2 O7 -145.8(6)
C100 O11 Nd2 O8 2.3(8)
C100 O11 Nd2 N4 -119.3(7)
C100 O11 Nd2 N3 -55.5(7)
C70 O7 Nd2 O9 -46.7(7)
C70 O7 Nd2 O12 22.6(9)
C70 O7 Nd2 O10 -116.9(7)
C70 O7 Nd2 O11 -172.2(6)
C70 O7 Nd2 O8 28.4(7)
C70 O7 Nd2 N4 161.2(8)
C70 O7 Nd2 N3 103.8(7)
C68 O8 Nd2 O9 51.4(6)
C68 O8 Nd2 O12 132.8(6)
C68 O8 Nd2 O10 10.1(7)
C68 O8 Nd2 O11 154.8(5)
C68 O8 Nd2 O7 -43.7(6)
C68 O8 Nd2 N4 -99.3(6)
C68 O8 Nd2 N3 -147.7(6)
C114 N4 Nd2 O9 10.1(8)
C108 N4 Nd2 O9 -171.4(4)
C114 N4 Nd2 O12 -137.9(6)
C108 N4 Nd2 O12 40.6(6)
C114 N4 Nd2 O10 -11.9(6)
C108 N4 Nd2 O10 166.6(5)
C114 N4 Nd2 O11 -92.3(6)
C108 N4 Nd2 O11 86.2(5)
C114 N4 Nd2 O7 72.6(6)
C108 N4 Nd2 O7 -108.9(5)
C114 N4 Nd2 O8 126.1(6)
C108 N4 Nd2 O8 -55.4(5)
C114 N4 Nd2 N3 -177.5(7)
C108 N4 Nd2 N3 1.0(5)
C103 N3 Nd2 O9 -8.8(6)
C107 N3 Nd2 O9 170.3(4)
C103 N3 Nd2 O12 29.0(4)
C107 N3 Nd2 O12 -151.9(5)
C103 N3 Nd2 O10 156.8(4)
C107 N3 Nd2 O10 -24.1(6)
C103 N3 Nd2 O11 100.2(5)
C107 N3 Nd2 O11 -80.7(4)
C103 N3 Nd2 O7 -114.5(5)
C107 N3 Nd2 O7 64.6(5)
C103 N3 Nd2 O8 -47.3(5)
C107 N3 Nd2 O8 131.8(5)
C103 N3 Nd2 N4 179.1(5)
C107 N3 Nd2 N4 -1.8(4)
